data_7001050
loop_
_publ_author_name
'Langer, Jens'
'Wimmer, Katja'
'G\"orls, Helmar'
'Westerhausen, Matthias'

_publ_section_title
;
 Synthesis and crystal structures of bis(diphenylphosphanyl)methanides
 of lithium and calcium as well as of their borane adducts
;
_journal_issue 16
_journal_name_full 'Dalton Transactions'
_journal_page_first 2951
_journal_page_last 2957
_journal_paper_doi 10.1039/b822530c
_journal_year 2009
_chemical_formula_moiety 'C54 H62 B4 Ca O P4'
_chemical_formula_sum 'C54 H62 B4 Ca O P4'
_chemical_formula_weight 934.24
_chemical_name_systematic
;
?
;
_space_group_IT_number 14
_symmetry_cell_setting monoclinic
_symmetry_space_group_name_Hall '-P 2ybc'
_symmetry_space_group_name_H-M 'P 1 21/c 1'
_atom_sites_solution_hydrogens geom
_atom_sites_solution_primary direct
_atom_sites_solution_secondary difmap
_audit_creation_method SHELXL-97
_cell_angle_alpha 90.00
_cell_angle_beta 101.003(2)
_cell_angle_gamma 90.00
_cell_formula_units_Z 4
_cell_length_a 13.4163(4)
_cell_length_b 13.8646(4)
_cell_length_c 28.3332(6)
_cell_measurement_reflns_used 31260
_cell_measurement_temperature 183(2)
_cell_measurement_theta_max 27.44
_cell_measurement_theta_min 1.92
_cell_volume 5173.4(2)
_computing_cell_refinement DENZO
_computing_data_collection COLLECT
_computing_data_reduction DENZO
_computing_molecular_graphics SHELXTL/PC
_computing_publication_material SHELXL-97
_computing_structure_refinement 'SHELXL-97 (Sheldrick, 1997)'
_computing_structure_solution 'SHELXS-97 (Sheldrick, 1990)'
_diffrn_ambient_temperature 183(2)
_diffrn_measured_fraction_theta_full 0.996
_diffrn_measured_fraction_theta_max 0.996
_diffrn_measurement_device_type KappaCCD
_diffrn_measurement_method 'phi- + omega-scan'
_diffrn_radiation_monochromator graphite
_diffrn_radiation_source 'fine-focus sealed tube'
_diffrn_radiation_type MoK\a
_diffrn_radiation_wavelength 0.71073
_diffrn_reflns_av_R_equivalents 0.0644
_diffrn_reflns_av_sigmaI/netI 0.0664
_diffrn_reflns_limit_h_max 16
_diffrn_reflns_limit_h_min -17
_diffrn_reflns_limit_k_max 14
_diffrn_reflns_limit_k_min -17
_diffrn_reflns_limit_l_max 35
_diffrn_reflns_limit_l_min -36
_diffrn_reflns_number 31260
_diffrn_reflns_theta_full 27.44
_diffrn_reflns_theta_max 27.44
_diffrn_reflns_theta_min 1.92
_exptl_absorpt_coefficient_mu 0.282
_exptl_absorpt_correction_type none
_exptl_crystal_colour colourless
_exptl_crystal_density_diffrn 1.199
_exptl_crystal_density_method 'not measured'
_exptl_crystal_description prism
_exptl_crystal_F_000 1976
_exptl_crystal_size_max 0.05
_exptl_crystal_size_mid 0.05
_exptl_crystal_size_min 0.05
_refine_diff_density_max 0.467
_refine_diff_density_min -0.264
_refine_diff_density_rms 0.059
_refine_ls_extinction_method none
_refine_ls_goodness_of_fit_ref 1.022
_refine_ls_hydrogen_treatment mixed
_refine_ls_matrix_type full
_refine_ls_number_parameters 633
_refine_ls_number_reflns 11746
_refine_ls_number_restraints 0
_refine_ls_restrained_S_all 1.022
_refine_ls_R_factor_all 0.0983
_refine_ls_R_factor_gt 0.0562
_refine_ls_shift/su_max 0.001
_refine_ls_shift/su_mean 0.000
_refine_ls_structure_factor_coef Fsqd
_refine_ls_weighting_details 'calc w=1/[\s^2^(Fo^2^)+(0.0520P)^2^+5.6576P] where P=(Fo^2^+2Fc^2^)/3'
_refine_ls_weighting_scheme calc
_refine_ls_wR_factor_gt 0.1253
_refine_ls_wR_factor_ref 0.1457
_reflns_number_gt 7944
_reflns_number_total 11746
_reflns_threshold_expression >2sigma(I)
_cod_data_source_file b822530c.txt
_cod_data_source_block FO3550
_cod_depositor_comments
;
The following automatic conversions were performed:
'_exptl_absorpt_correction_type' value 'NONE' changed to 'none' according
to '/home/saulius/struct/CIF-dictionaries/cif_core.dic' dictionary named
'cif_core.dic' version 2.4.1 from 2010-06-29.

Automatic conversion script
Id: cif_fix_enum 1527 2010-12-29 10:47:43Z saulius 
;
_cod_original_sg_symbol_Hall -P2ybc
_cod_original_sg_symbol_H-M P2(1)/c
_cod_database_code 7001050

loop_
_symmetry_equiv_pos_as_xyz
'x, y, z'
'-x, y+1/2, -z+1/2'
'-x, -y, -z'
'x, -y-1/2, z-1/2'

loop_
_atom_site_label
_atom_site_type_symbol
_atom_site_fract_x
_atom_site_fract_y
_atom_site_fract_z
_atom_site_U_iso_or_equiv
_atom_site_adp_type
_atom_site_occupancy
_atom_site_symmetry_multiplicity
_atom_site_calc_flag
_atom_site_refinement_flags
_atom_site_disorder_assembly
_atom_site_disorder_group
Ca1 Ca 0.25455(4) 0.22295(4) 0.794426(19) 0.02947(14) Uani 1 1 d . . .
P1 P 0.02062(5) 0.28918(5) 0.74656(2) 0.02814(16) Uani 1 1 d . . .
P2 P 0.19889(5) 0.38880(5) 0.70861(2) 0.02826(16) Uani 1 1 d . . .
P3 P 0.30112(5) 0.26787(5) 0.94978(2) 0.02737(16) Uani 1 1 d . . .
P4 P 0.47127(5) 0.36735(5) 0.90729(2) 0.02646(16) Uani 1 1 d . . .
O1 O 0.32272(16) 0.06753(15) 0.78865(7) 0.0399(5) Uani 1 1 d . . .
B1 B 0.0576(3) 0.1550(2) 0.75709(13) 0.0345(7) Uani 1 1 d . . .
H1B1 H 0.094(2) 0.153(2) 0.7962(11) 0.038(8) Uiso 1 1 d . . .
H2B1 H -0.010(3) 0.112(2) 0.7496(12) 0.053(10) Uiso 1 1 d . . .
H3B1 H 0.112(2) 0.137(2) 0.7331(11) 0.039(8) Uiso 1 1 d . . .
B2 B 0.2882(3) 0.2845(3) 0.70061(13) 0.0361(8) Uani 1 1 d . . .
H1B2 H 0.241(3) 0.220(3) 0.6942(12) 0.059(10) Uiso 1 1 d . . .
H2B2 H 0.343(2) 0.276(2) 0.7341(11) 0.045(9) Uiso 1 1 d . . .
H3B2 H 0.325(2) 0.302(2) 0.6718(11) 0.042(8) Uiso 1 1 d . . .
B3 B 0.2299(3) 0.2119(3) 0.89068(12) 0.0343(7) Uani 1 1 d . . .
H1B3 H 0.279(3) 0.162(3) 0.8757(12) 0.057(10) Uiso 1 1 d . . .
H2B3 H 0.166(3) 0.169(2) 0.8991(12) 0.054(10) Uiso 1 1 d . . .
H3B3 H 0.197(2) 0.269(2) 0.8640(10) 0.034(8) Uiso 1 1 d . . .
B4 B 0.4339(3) 0.3134(3) 0.84356(12) 0.0326(7) Uani 1 1 d . . .
H1B4 H 0.362(2) 0.350(2) 0.8291(10) 0.039(8) Uiso 1 1 d . . .
H2B4 H 0.493(2) 0.334(2) 0.8249(10) 0.040(8) Uiso 1 1 d . . .
H3B4 H 0.424(2) 0.231(2) 0.8468(10) 0.038(8) Uiso 1 1 d . . .
C1 C 0.1261(2) 0.3674(2) 0.75302(10) 0.0289(6) Uani 1 1 d . . .
H1 H 0.109(2) 0.427(2) 0.7630(10) 0.028(7) Uiso 1 1 d . . .
C2 C -0.0505(2) 0.3273(2) 0.79216(9) 0.0295(6) Uani 1 1 d . . .
C3 C -0.0264(2) 0.4064(2) 0.82159(12) 0.0459(8) Uani 1 1 d . . .
H3A H 0.0309 0.4447 0.8187 0.055 Uiso 1 1 calc R . .
C4 C -0.0843(3) 0.4309(3) 0.85533(12) 0.0513(9) Uani 1 1 d . . .
H4A H -0.0676 0.4868 0.8746 0.062 Uiso 1 1 calc R . .
C5 C -0.1656(2) 0.3752(3) 0.86123(11) 0.0427(8) Uani 1 1 d . . .
H5A H -0.2038 0.3907 0.8852 0.051 Uiso 1 1 calc R . .
C6 C -0.1906(3) 0.2969(3) 0.83206(14) 0.0566(10) Uani 1 1 d . . .
H6A H -0.2474 0.2585 0.8354 0.068 Uiso 1 1 calc R . .
C7 C -0.1341(3) 0.2728(2) 0.79758(13) 0.0500(9) Uani 1 1 d . . .
H7A H -0.1529 0.2184 0.7775 0.060 Uiso 1 1 calc R . .
C8 C -0.0706(2) 0.3051(2) 0.69063(10) 0.0340(6) Uani 1 1 d . . .
C9 C -0.1060(3) 0.2266(3) 0.66215(11) 0.0479(8) Uani 1 1 d . . .
H9A H -0.0839 0.1635 0.6721 0.057 Uiso 1 1 calc R . .
C10 C -0.1742(3) 0.2399(3) 0.61875(13) 0.0618(10) Uani 1 1 d . . .
H10A H -0.1998 0.1858 0.5996 0.074 Uiso 1 1 calc R . .
C11 C -0.2045(3) 0.3325(3) 0.60371(13) 0.0608(11) Uani 1 1 d . . .
H11A H -0.2498 0.3417 0.5739 0.073 Uiso 1 1 calc R . .
C12 C -0.1690(2) 0.4109(3) 0.63172(12) 0.0498(9) Uani 1 1 d . . .
H12A H -0.1898 0.4742 0.6213 0.060 Uiso 1 1 calc R . .
C13 C -0.1030(2) 0.3975(2) 0.67518(11) 0.0389(7) Uani 1 1 d . . .
H13A H -0.0796 0.4517 0.6947 0.047 Uiso 1 1 calc R . .
C14 C 0.1262(2) 0.4265(2) 0.65026(10) 0.0381(7) Uani 1 1 d . . .
C15 C 0.1032(3) 0.3605(3) 0.61348(11) 0.0553(10) Uani 1 1 d . . .
H15A H 0.1288 0.2966 0.6179 0.066 Uiso 1 1 calc R . .
C16 C 0.0428(3) 0.3867(5) 0.56997(13) 0.0841(17) Uani 1 1 d . . .
H16A H 0.0264 0.3406 0.5449 0.101 Uiso 1 1 calc R . .
C17 C 0.0067(3) 0.4795(6) 0.56339(16) 0.100(2) Uani 1 1 d . . .
H17A H -0.0355 0.4972 0.5338 0.120 Uiso 1 1 calc R . .
C18 C 0.0312(3) 0.5472(4) 0.59936(18) 0.0829(16) Uani 1 1 d . . .
H18A H 0.0080 0.6117 0.5942 0.099 Uiso 1 1 calc R . .
C19 C 0.0904(3) 0.5203(3) 0.64344(14) 0.0557(10) Uani 1 1 d . . .
H19A H 0.1061 0.5661 0.6687 0.067 Uiso 1 1 calc R . .
C20 C 0.2744(2) 0.4956(2) 0.72865(10) 0.0309(6) Uani 1 1 d . . .
C21 C 0.3318(2) 0.5359(2) 0.69786(12) 0.0440(8) Uani 1 1 d . . .
H21A H 0.3302 0.5082 0.6671 0.053 Uiso 1 1 calc R . .
C22 C 0.3916(3) 0.6165(2) 0.71166(13) 0.0504(9) Uani 1 1 d . . .
H22A H 0.4298 0.6441 0.6901 0.061 Uiso 1 1 calc R . .
C23 C 0.3960(2) 0.6567(2) 0.75645(13) 0.0467(8) Uani 1 1 d . . .
H23A H 0.4377 0.7113 0.7660 0.056 Uiso 1 1 calc R . .
C24 C 0.3395(2) 0.6171(2) 0.78736(12) 0.0448(8) Uani 1 1 d . . .
H24A H 0.3417 0.6449 0.8182 0.054 Uiso 1 1 calc R . .
C25 C 0.2793(2) 0.5368(2) 0.77359(10) 0.0361(7) Uani 1 1 d . . .
H25A H 0.2409 0.5097 0.7952 0.043 Uiso 1 1 calc R . .
C26 C 0.3965(2) 0.3497(2) 0.94919(10) 0.0322(6) Uani 1 1 d . . .
H26 H 0.422(2) 0.375(2) 0.9789(12) 0.044(9) Uiso 1 1 d . . .
C27 C 0.2073(2) 0.3227(2) 0.98039(10) 0.0300(6) Uani 1 1 d . . .
C28 C 0.2349(2) 0.3490(2) 1.02827(11) 0.0429(7) Uani 1 1 d . . .
H28A H 0.3035 0.3416 1.0443 0.052 Uiso 1 1 calc R . .
C29 C 0.1639(3) 0.3861(3) 1.05326(12) 0.0514(9) Uani 1 1 d . . .
H29A H 0.1841 0.4046 1.0860 0.062 Uiso 1 1 calc R . .
C30 C 0.0649(3) 0.3960(3) 1.03061(13) 0.0539(9) Uani 1 1 d . . .
H30A H 0.0156 0.4184 1.0480 0.065 Uiso 1 1 calc R . .
C31 C 0.0365(2) 0.3733(3) 0.98248(13) 0.0503(9) Uani 1 1 d . . .
H31A H -0.0315 0.3835 0.9664 0.060 Uiso 1 1 calc R . .
C32 C 0.1073(2) 0.3356(2) 0.95735(11) 0.0402(7) Uani 1 1 d . . .
H32A H 0.0871 0.3187 0.9244 0.048 Uiso 1 1 calc R . .
C33 C 0.3445(2) 0.1702(2) 0.99240(10) 0.0350(7) Uani 1 1 d . . .
C34 C 0.4467(2) 0.1500(2) 1.00623(11) 0.0396(7) Uani 1 1 d . . .
H34A H 0.4948 0.1849 0.9924 0.047 Uiso 1 1 calc R . .
C35 C 0.4799(3) 0.0786(3) 1.04048(12) 0.0532(9) Uani 1 1 d . . .
H35A H 0.5503 0.0650 1.0496 0.064 Uiso 1 1 calc R . .
C36 C 0.4112(4) 0.0285(3) 1.06080(14) 0.0664(11) Uani 1 1 d . . .
H36A H 0.4339 -0.0207 1.0837 0.080 Uiso 1 1 calc R . .
C37 C 0.3088(4) 0.0490(3) 1.04806(16) 0.0760(13) Uani 1 1 d . . .
H37A H 0.2613 0.0158 1.0631 0.091 Uiso 1 1 calc R . .
C38 C 0.2756(3) 0.1180(3) 1.01349(14) 0.0586(10) Uani 1 1 d . . .
H38A H 0.2049 0.1300 1.0039 0.070 Uiso 1 1 calc R . .
C39 C 0.6018(2) 0.3331(2) 0.93364(10) 0.0326(6) Uani 1 1 d . . .
C40 C 0.6631(2) 0.3916(3) 0.96688(11) 0.0418(7) Uani 1 1 d . . .
H40A H 0.6394 0.4538 0.9736 0.050 Uiso 1 1 calc R . .
C41 C 0.7577(3) 0.3615(3) 0.99041(12) 0.0572(10) Uani 1 1 d . . .
H41A H 0.7987 0.4030 1.0128 0.069 Uiso 1 1 calc R . .
C42 C 0.7921(3) 0.2726(3) 0.98151(16) 0.0700(13) Uani 1 1 d . . .
H42A H 0.8562 0.2511 0.9986 0.084 Uiso 1 1 calc R . .
C43 C 0.7347(3) 0.2134(3) 0.9479(2) 0.0796(14) Uani 1 1 d . . .
H43A H 0.7604 0.1524 0.9408 0.096 Uiso 1 1 calc R . .
C44 C 0.6386(3) 0.2430(3) 0.92417(15) 0.0567(10) Uani 1 1 d . . .
H44A H 0.5984 0.2014 0.9015 0.068 Uiso 1 1 calc R . .
C45 C 0.4874(2) 0.4968(2) 0.89958(9) 0.0294(6) Uani 1 1 d . . .
C46 C 0.4319(2) 0.5629(2) 0.92065(10) 0.0354(7) Uani 1 1 d . . .
H46A H 0.3827 0.5412 0.9383 0.042 Uiso 1 1 calc R . .
C47 C 0.4485(3) 0.6616(2) 0.91591(11) 0.0435(8) Uani 1 1 d . . .
H47A H 0.4115 0.7071 0.9308 0.052 Uiso 1 1 calc R . .
C48 C 0.5188(3) 0.6932(2) 0.88957(11) 0.0446(8) Uani 1 1 d . . .
H48A H 0.5303 0.7604 0.8866 0.054 Uiso 1 1 calc R . .
C49 C 0.5722(2) 0.6280(2) 0.86758(11) 0.0420(7) Uani 1 1 d . . .
H49A H 0.6193 0.6502 0.8489 0.050 Uiso 1 1 calc R . .
C50 C 0.5573(2) 0.5293(2) 0.87256(10) 0.0345(6) Uani 1 1 d . . .
H50A H 0.5948 0.4844 0.8576 0.041 Uiso 1 1 calc R . .
C51 C 0.3079(3) 0.0112(3) 0.74457(12) 0.0616(11) Uani 1 1 d . . .
H51A H 0.3134 0.0529 0.7168 0.074 Uiso 1 1 calc R . .
H51B H 0.2401 -0.0196 0.7385 0.074 Uiso 1 1 calc R . .
C52 C 0.3893(3) -0.0631(3) 0.75187(13) 0.0549(9) Uani 1 1 d . . .
H52A H 0.4528 -0.0377 0.7437 0.066 Uiso 1 1 calc R . .
H52B H 0.3681 -0.1214 0.7324 0.066 Uiso 1 1 calc R . .
C53 C 0.4020(3) -0.0841(3) 0.80453(13) 0.0565(9) Uani 1 1 d . . .
H53A H 0.4711 -0.1086 0.8175 0.068 Uiso 1 1 calc R . .
H53B H 0.3517 -0.1324 0.8108 0.068 Uiso 1 1 calc R . .
C54 C 0.3847(3) 0.0115(2) 0.82647(11) 0.0418(7) Uani 1 1 d . . .
H54A H 0.3492 0.0027 0.8538 0.050 Uiso 1 1 calc R . .
H54B H 0.4502 0.0444 0.8383 0.050 Uiso 1 1 calc R . .

loop_
_atom_site_aniso_label
_atom_site_aniso_U_11
_atom_site_aniso_U_22
_atom_site_aniso_U_33
_atom_site_aniso_U_23
_atom_site_aniso_U_13
_atom_site_aniso_U_12
Ca1 0.0303(3) 0.0285(3) 0.0283(3) -0.0023(2) 0.0020(2) 0.0019(2)
P1 0.0281(4) 0.0284(4) 0.0272(3) -0.0036(3) 0.0034(3) 0.0001(3)
P2 0.0297(4) 0.0291(4) 0.0263(3) -0.0004(3) 0.0063(3) 0.0038(3)
P3 0.0271(4) 0.0287(4) 0.0273(3) -0.0004(3) 0.0076(3) -0.0041(3)
P4 0.0257(4) 0.0278(4) 0.0261(3) 0.0007(3) 0.0056(3) -0.0037(3)
O1 0.0455(13) 0.0331(11) 0.0374(11) -0.0045(9) -0.0015(9) 0.0091(10)
B1 0.0350(19) 0.0268(17) 0.0401(19) -0.0043(14) 0.0036(15) -0.0016(14)
B2 0.0389(19) 0.0326(18) 0.0391(18) -0.0004(15) 0.0133(15) 0.0102(16)
B3 0.0358(18) 0.0364(19) 0.0317(16) -0.0070(14) 0.0088(14) -0.0084(15)
B4 0.0344(18) 0.0340(18) 0.0302(16) -0.0025(14) 0.0082(14) -0.0080(15)
C1 0.0296(14) 0.0278(15) 0.0296(14) -0.0031(11) 0.0062(11) 0.0019(12)
C2 0.0278(14) 0.0328(15) 0.0276(13) 0.0000(11) 0.0048(11) 0.0006(12)
C3 0.0402(18) 0.051(2) 0.0503(19) -0.0176(16) 0.0188(15) -0.0153(15)
C4 0.048(2) 0.061(2) 0.0492(19) -0.0231(17) 0.0203(16) -0.0112(18)
C5 0.0387(17) 0.057(2) 0.0343(16) -0.0004(15) 0.0121(13) 0.0057(16)
C6 0.053(2) 0.053(2) 0.072(2) -0.0048(19) 0.0314(19) -0.0178(18)
C7 0.053(2) 0.0430(19) 0.059(2) -0.0173(17) 0.0251(17) -0.0150(16)
C8 0.0289(15) 0.0437(17) 0.0287(14) -0.0039(13) 0.0036(11) -0.0012(13)
C9 0.052(2) 0.049(2) 0.0385(17) -0.0075(15) -0.0027(15) -0.0032(16)
C10 0.064(2) 0.073(3) 0.0419(19) -0.0139(19) -0.0060(17) -0.008(2)
C11 0.047(2) 0.093(3) 0.0376(18) 0.005(2) -0.0052(15) 0.001(2)
C12 0.0348(18) 0.067(2) 0.0468(19) 0.0126(18) 0.0045(14) 0.0108(17)
C13 0.0310(16) 0.0476(19) 0.0377(16) -0.0009(14) 0.0053(12) 0.0043(14)
C14 0.0296(15) 0.056(2) 0.0299(15) 0.0076(14) 0.0090(12) 0.0071(14)
C15 0.0417(19) 0.091(3) 0.0332(17) -0.0064(18) 0.0079(14) 0.0056(19)
C16 0.044(2) 0.178(6) 0.0303(19) -0.005(3) 0.0051(16) 0.005(3)
C17 0.046(2) 0.211(7) 0.044(2) 0.053(4) 0.0090(19) 0.030(3)
C18 0.052(2) 0.123(4) 0.077(3) 0.065(3) 0.020(2) 0.034(3)
C19 0.043(2) 0.067(3) 0.059(2) 0.0260(19) 0.0149(16) 0.0158(18)
C20 0.0290(15) 0.0266(14) 0.0377(15) 0.0023(12) 0.0079(12) 0.0038(12)
C21 0.0478(19) 0.0397(18) 0.0495(19) 0.0012(15) 0.0219(15) 0.0000(15)
C22 0.051(2) 0.0415(19) 0.065(2) 0.0066(17) 0.0271(18) -0.0066(16)
C23 0.0402(18) 0.0295(16) 0.071(2) 0.0038(16) 0.0111(16) -0.0038(14)
C24 0.0451(19) 0.0408(18) 0.0463(18) -0.0035(15) 0.0029(15) -0.0027(15)
C25 0.0364(16) 0.0353(16) 0.0369(16) 0.0026(13) 0.0075(13) -0.0003(13)
C26 0.0331(15) 0.0380(16) 0.0270(14) -0.0037(12) 0.0095(12) -0.0118(13)
C27 0.0276(14) 0.0314(15) 0.0330(14) -0.0011(12) 0.0105(11) -0.0029(12)
C28 0.0361(17) 0.052(2) 0.0397(17) -0.0068(15) 0.0054(13) -0.0001(15)
C29 0.049(2) 0.067(2) 0.0393(17) -0.0175(17) 0.0129(15) 0.0001(18)
C30 0.043(2) 0.064(2) 0.060(2) -0.0115(19) 0.0246(17) 0.0044(18)
C31 0.0288(16) 0.066(2) 0.057(2) -0.0053(18) 0.0099(15) 0.0028(16)
C32 0.0339(16) 0.0494(19) 0.0374(16) -0.0022(14) 0.0071(13) 0.0001(14)
C33 0.0450(18) 0.0260(15) 0.0351(15) 0.0009(12) 0.0101(13) 0.0001(13)
C34 0.0436(18) 0.0333(16) 0.0411(16) -0.0004(13) 0.0065(14) 0.0033(14)
C35 0.062(2) 0.042(2) 0.050(2) -0.0001(16) -0.0040(17) 0.0143(18)
C36 0.097(3) 0.040(2) 0.060(2) 0.0168(18) 0.008(2) 0.009(2)
C37 0.091(3) 0.058(3) 0.083(3) 0.031(2) 0.027(3) -0.006(2)
C38 0.056(2) 0.051(2) 0.071(2) 0.0230(19) 0.0171(19) -0.0071(18)
C39 0.0259(14) 0.0381(16) 0.0354(15) 0.0089(13) 0.0103(12) -0.0016(12)
C40 0.0345(16) 0.056(2) 0.0352(16) -0.0009(14) 0.0081(13) -0.0015(15)
C41 0.0345(18) 0.088(3) 0.0446(19) 0.0145(19) -0.0028(15) -0.006(2)
C42 0.0320(19) 0.080(3) 0.092(3) 0.042(3) -0.0038(19) 0.000(2)
C43 0.044(2) 0.043(2) 0.148(4) 0.024(3) 0.009(3) 0.0087(19)
C44 0.0379(19) 0.0379(19) 0.091(3) 0.0032(18) 0.0026(18) -0.0009(15)
C45 0.0310(15) 0.0286(14) 0.0270(13) 0.0011(11) 0.0018(11) -0.0036(12)
C46 0.0368(16) 0.0339(16) 0.0346(15) -0.0002(13) 0.0049(12) -0.0014(13)
C47 0.050(2) 0.0323(17) 0.0451(18) -0.0039(14) 0.0016(15) 0.0026(15)
C48 0.055(2) 0.0298(16) 0.0438(18) 0.0039(14) -0.0036(15) -0.0071(15)
C49 0.0449(18) 0.0414(18) 0.0380(16) 0.0060(14) 0.0033(14) -0.0148(15)
C50 0.0383(17) 0.0345(16) 0.0304(14) 0.0029(12) 0.0059(12) -0.0066(13)
C51 0.086(3) 0.046(2) 0.0445(19) -0.0160(16) -0.0070(18) 0.023(2)
C52 0.069(2) 0.042(2) 0.054(2) -0.0085(16) 0.0131(18) 0.0100(18)
C53 0.074(3) 0.0399(19) 0.056(2) 0.0061(16) 0.0131(19) 0.0196(18)
C54 0.0481(19) 0.0392(18) 0.0382(16) 0.0056(14) 0.0087(14) 0.0072(15)

loop_
_atom_type_symbol
_atom_type_description
_atom_type_scat_dispersion_real
_atom_type_scat_dispersion_imag
_atom_type_scat_source
C C 0.0033 0.0016 'International Tables Vol C Tables 4.2.6.8 and 6.1.1.4'
H H 0.0000 0.0000 'International Tables Vol C Tables 4.2.6.8 and 6.1.1.4'
B B 0.0013 0.0007 'International Tables Vol C Tables 4.2.6.8 and 6.1.1.4'
O O 0.0106 0.0060 'International Tables Vol C Tables 4.2.6.8 and 6.1.1.4'
P P 0.1023 0.0942 'International Tables Vol C Tables 4.2.6.8 and 6.1.1.4'
Ca Ca 0.2262 0.3064 'International Tables Vol C Tables 4.2.6.8 and 6.1.1.4'

loop_
_geom_angle_atom_site_label_1
_geom_angle_atom_site_label_2
_geom_angle_atom_site_label_3
_geom_angle
_geom_angle_site_symmetry_1
_geom_angle_site_symmetry_3
_geom_angle_publ_flag
O1 Ca1 C1 148.66(8) . . ?
O1 Ca1 B3 97.84(9) . . ?
C1 Ca1 B3 105.83(10) . . ?
O1 Ca1 B1 90.97(9) . . ?
C1 Ca1 B1 67.48(9) . . ?
B3 Ca1 B1 94.03(10) . . ?
O1 Ca1 B4 97.71(9) . . ?
C1 Ca1 B4 106.94(10) . . ?
B3 Ca1 B4 78.10(10) . . ?
B1 Ca1 B4 168.97(10) . . ?
O1 Ca1 B2 94.28(8) . . ?
C1 Ca1 B2 65.86(9) . . ?
B3 Ca1 B2 165.84(11) . . ?
B1 Ca1 B2 93.05(11) . . ?
B4 Ca1 B2 93.07(10) . . ?
O1 Ca1 P1 125.18(6) . . ?
C1 Ca1 P1 32.28(6) . . ?
B3 Ca1 P1 97.75(8) . . ?
B1 Ca1 P1 35.73(7) . . ?
B4 Ca1 P1 136.92(8) . . ?
B2 Ca1 P1 81.04(7) . . ?
O1 Ca1 P2 128.08(5) . . ?
C1 Ca1 P2 31.89(6) . . ?
B3 Ca1 P2 134.00(8) . . ?
B1 Ca1 P2 83.85(7) . . ?
B4 Ca1 P2 95.99(7) . . ?
B2 Ca1 P2 35.05(7) . . ?
P1 Ca1 P2 56.25(2) . . ?
O1 Ca1 H1B1 89.6(7) . . ?
C1 Ca1 H1B1 79.0(7) . . ?
B3 Ca1 H1B1 71.4(7) . . ?
B1 Ca1 H1B1 23.0(7) . . ?
B4 Ca1 H1B1 149.4(7) . . ?
B2 Ca1 H1B1 116.1(7) . . ?
P1 Ca1 H1B1 47.7(7) . . ?
P2 Ca1 H1B1 102.7(7) . . ?
O1 Ca1 H3B1 77.3(7) . . ?
C1 Ca1 H3B1 74.4(7) . . ?
B3 Ca1 H3B1 114.3(7) . . ?
B1 Ca1 H3B1 23.3(7) . . ?
B4 Ca1 H3B1 167.0(7) . . ?
B2 Ca1 H3B1 75.5(7) . . ?
P1 Ca1 H3B1 48.4(7) . . ?
P2 Ca1 H3B1 78.3(6) . . ?
H1B1 Ca1 H3B1 43.5(9) . . ?
O1 Ca1 H2B2 88.7(8) . . ?
C1 Ca1 H2B2 80.1(8) . . ?
B3 Ca1 H2B2 151.9(8) . . ?
B1 Ca1 H2B2 113.2(8) . . ?
B4 Ca1 H2B2 73.9(8) . . ?
B2 Ca1 H2B2 20.8(8) . . ?
P1 Ca1 H2B2 100.7(8) . . ?
P2 Ca1 H2B2 48.3(8) . . ?
H1B1 Ca1 H2B2 136.2(11) . . ?
H3B1 Ca1 H2B2 93.8(10) . . ?
O1 Ca1 H1B3 76.3(9) . . ?
C1 Ca1 H1B3 128.3(9) . . ?
B3 Ca1 H1B3 22.5(9) . . ?
B1 Ca1 H1B3 101.0(8) . . ?
B4 Ca1 H1B3 74.7(8) . . ?
B2 Ca1 H1B3 163.2(8) . . ?
P1 Ca1 H1B3 115.8(8) . . ?
P2 Ca1 H1B3 155.3(9) . . ?
H1B1 Ca1 H1B3 78.3(11) . . ?
H3B1 Ca1 H1B3 115.1(10) . . ?
H2B2 Ca1 H1B3 142.9(11) . . ?
O1 Ca1 H3B3 120.2(7) . . ?
C1 Ca1 H3B3 83.1(7) . . ?
B3 Ca1 H3B3 23.0(7) . . ?
B1 Ca1 H3B3 88.2(7) . . ?
B4 Ca1 H3B3 81.6(7) . . ?
B2 Ca1 H3B3 145.5(7) . . ?
P1 Ca1 H3B3 80.1(7) . . ?
P2 Ca1 H3B3 111.3(7) . . ?
H1B1 Ca1 H3B3 69.2(10) . . ?
H3B1 Ca1 H3B3 111.4(10) . . ?
H2B2 Ca1 H3B3 144.5(11) . . ?
H1B3 Ca1 H3B3 45.5(11) . . ?
O1 Ca1 H1B4 119.6(8) . . ?
C1 Ca1 H1B4 85.3(8) . . ?
B3 Ca1 H1B4 79.2(7) . . ?
B1 Ca1 H1B4 149.2(8) . . ?
B4 Ca1 H1B4 22.1(8) . . ?
B2 Ca1 H1B4 88.4(7) . . ?
P1 Ca1 H1B4 114.8(8) . . ?
P2 Ca1 H1B4 79.8(7) . . ?
H1B1 Ca1 H1B4 141.2(10) . . ?
H3B1 Ca1 H1B4 157.9(10) . . ?
H2B2 Ca1 H1B4 73.8(10) . . ?
H1B3 Ca1 H1B4 84.3(11) . . ?
H3B3 Ca1 H1B4 73.9(10) . . ?
O1 Ca1 H3B4 76.0(7) . . ?
C1 Ca1 H3B4 130.8(7) . . ?
B3 Ca1 H3B4 71.7(7) . . ?
B1 Ca1 H3B4 158.7(7) . . ?
B4 Ca1 H3B4 24.0(7) . . ?
B2 Ca1 H3B4 104.5(7) . . ?
P1 Ca1 H3B4 158.2(7) . . ?
P2 Ca1 H3B4 117.4(7) . . ?
H1B1 Ca1 H3B4 137.9(10) . . ?
H3B1 Ca1 H3B4 153.2(10) . . ?
H2B2 Ca1 H3B4 83.6(10) . . ?
H1B3 Ca1 H3B4 60.0(11) . . ?
H3B3 Ca1 H3B4 84.2(10) . . ?
H1B4 Ca1 H3B4 45.5(10) . . ?
C1 P1 C8 114.09(13) . . ?
C1 P1 C2 105.43(13) . . ?
C8 P1 C2 103.05(13) . . ?
C1 P1 B1 113.46(15) . . ?
C8 P1 B1 111.15(15) . . ?
C2 P1 B1 108.82(14) . . ?
C1 P1 Ca1 56.46(9) . . ?
C8 P1 Ca1 144.97(9) . . ?
C2 P1 Ca1 111.97(9) . . ?
B1 P1 Ca1 58.23(11) . . ?
C1 P2 C20 105.41(13) . . ?
C1 P2 C14 114.99(13) . . ?
C20 P2 C14 102.60(14) . . ?
C1 P2 B2 113.68(15) . . ?
C20 P2 B2 109.06(15) . . ?
C14 P2 B2 110.23(15) . . ?
C1 P2 Ca1 55.81(9) . . ?
C20 P2 Ca1 107.46(9) . . ?
C14 P2 Ca1 149.92(11) . . ?
B2 P2 Ca1 60.48(11) . . ?
C26 P3 C27 108.23(14) . . ?
C26 P3 C33 110.62(15) . . ?
C27 P3 C33 98.94(13) . . ?
C26 P3 B3 120.42(14) . . ?
C27 P3 B3 107.95(14) . . ?
C33 P3 B3 108.51(15) . . ?
C26 P4 C45 108.77(14) . . ?
C26 P4 C39 108.78(14) . . ?
C45 P4 C39 100.27(13) . . ?
C26 P4 B4 120.75(15) . . ?
C45 P4 B4 106.53(13) . . ?
C39 P4 B4 109.76(15) . . ?
C54 O1 C51 108.2(2) . . ?
C54 O1 Ca1 127.82(17) . . ?
C51 O1 Ca1 123.97(18) . . ?
P1 B1 Ca1 86.03(12) . . ?
P1 B1 H1B1 103.1(15) . . ?
Ca1 B1 H1B1 55.7(15) . . ?
P1 B1 H2B1 108.8(18) . . ?
Ca1 B1 H2B1 163.4(18) . . ?
H1B1 B1 H2B1 112(2) . . ?
P1 B1 H3B1 107.7(16) . . ?
Ca1 B1 H3B1 68.5(15) . . ?
H1B1 B1 H3B1 113(2) . . ?
H2B1 B1 H3B1 112(2) . . ?
P2 B2 Ca1 84.47(12) . . ?
P2 B2 H1B2 106.4(19) . . ?
Ca1 B2 H1B2 74.0(18) . . ?
P2 B2 H2B2 108.3(17) . . ?
Ca1 B2 H2B2 50.8(16) . . ?
H1B2 B2 H2B2 109(2) . . ?
P2 B2 H3B2 108.3(17) . . ?
Ca1 B2 H3B2 161.3(17) . . ?
H1B2 B2 H3B2 114(2) . . ?
H2B2 B2 H3B2 111(2) . . ?
P3 B3 Ca1 133.65(16) . . ?
P3 B3 H1B3 110.7(18) . . ?
Ca1 B3 H1B3 57.8(18) . . ?
P3 B3 H2B3 107.8(17) . . ?
Ca1 B3 H2B3 118.6(17) . . ?
H1B3 B3 H2B3 108(3) . . ?
P3 B3 H3B3 111.6(15) . . ?
Ca1 B3 H3B3 54.3(14) . . ?
H1B3 B3 H3B3 112(2) . . ?
H2B3 B3 H3B3 107(2) . . ?
P4 B4 Ca1 132.52(16) . . ?
P4 B4 H1B4 102.8(15) . . ?
Ca1 B4 H1B4 54.4(16) . . ?
P4 B4 H2B4 106.0(16) . . ?
Ca1 B4 H2B4 120.9(16) . . ?
H1B4 B4 H2B4 112(2) . . ?
P4 B4 H3B4 108.8(14) . . ?
Ca1 B4 H3B4 60.2(15) . . ?
H1B4 B4 H3B4 113(2) . . ?
H2B4 B4 H3B4 114(2) . . ?
P2 C1 P1 124.98(16) . . ?
P2 C1 Ca1 92.29(11) . . ?
P1 C1 Ca1 91.25(12) . . ?
P2 C1 H1 105.7(18) . . ?
P1 C1 H1 110.2(18) . . ?
Ca1 C1 H1 134.3(17) . . ?
C7 C2 C3 118.0(3) . . ?
C7 C2 P1 117.7(2) . . ?
C3 C2 P1 124.4(2) . . ?
C4 C3 C2 121.0(3) . . ?
C4 C3 H3A 119.5 . . ?
C2 C3 H3A 119.5 . . ?
C5 C4 C3 120.7(3) . . ?
C5 C4 H4A 119.7 . . ?
C3 C4 H4A 119.7 . . ?
C6 C5 C4 118.8(3) . . ?
C6 C5 H5A 120.6 . . ?
C4 C5 H5A 120.6 . . ?
C5 C6 C7 120.9(3) . . ?
C5 C6 H6A 119.5 . . ?
C7 C6 H6A 119.5 . . ?
C2 C7 C6 120.6(3) . . ?
C2 C7 H7A 119.7 . . ?
C6 C7 H7A 119.7 . . ?
C9 C8 C13 119.1(3) . . ?
C9 C8 P1 120.7(2) . . ?
C13 C8 P1 120.1(2) . . ?
C8 C9 C10 120.2(3) . . ?
C8 C9 H9A 119.9 . . ?
C10 C9 H9A 119.9 . . ?
C11 C10 C9 119.7(3) . . ?
C11 C10 H10A 120.1 . . ?
C9 C10 H10A 120.1 . . ?
C12 C11 C10 120.3(3) . . ?
C12 C11 H11A 119.8 . . ?
C10 C11 H11A 119.8 . . ?
C13 C12 C11 119.9(3) . . ?
C13 C12 H12A 120.1 . . ?
C11 C12 H12A 120.1 . . ?
C12 C13 C8 120.7(3) . . ?
C12 C13 H13A 119.7 . . ?
C8 C13 H13A 119.7 . . ?
C15 C14 C19 119.7(3) . . ?
C15 C14 P2 119.9(3) . . ?
C19 C14 P2 120.3(3) . . ?
C14 C15 C16 120.5(4) . . ?
C14 C15 H15A 119.8 . . ?
C16 C15 H15A 119.8 . . ?
C15 C16 C17 119.7(5) . . ?
C15 C16 H16A 120.1 . . ?
C17 C16 H16A 120.1 . . ?
C18 C17 C16 120.6(4) . . ?
C18 C17 H17A 119.7 . . ?
C16 C17 H17A 119.7 . . ?
C17 C18 C19 119.6(5) . . ?
C17 C18 H18A 120.2 . . ?
C19 C18 H18A 120.2 . . ?
C14 C19 C18 119.8(4) . . ?
C14 C19 H19A 120.1 . . ?
C18 C19 H19A 120.1 . . ?
C25 C20 C21 118.5(3) . . ?
C25 C20 P2 123.2(2) . . ?
C21 C20 P2 118.3(2) . . ?
C22 C21 C20 120.5(3) . . ?
C22 C21 H21A 119.7 . . ?
C20 C21 H21A 119.7 . . ?
C23 C22 C21 120.4(3) . . ?
C23 C22 H22A 119.8 . . ?
C21 C22 H22A 119.8 . . ?
C24 C23 C22 119.6(3) . . ?
C24 C23 H23A 120.2 . . ?
C22 C23 H23A 120.2 . . ?
C23 C24 C25 120.2(3) . . ?
C23 C24 H24A 119.9 . . ?
C25 C24 H24A 119.9 . . ?
C24 C25 C20 120.8(3) . . ?
C24 C25 H25A 119.6 . . ?
C20 C25 H25A 119.6 . . ?
P3 C26 P4 129.74(18) . . ?
P3 C26 H26 114(2) . . ?
P4 C26 H26 114(2) . . ?
C32 C27 C28 118.7(3) . . ?
C32 C27 P3 121.5(2) . . ?
C28 C27 P3 119.7(2) . . ?
C29 C28 C27 121.0(3) . . ?
C29 C28 H28A 119.5 . . ?
C27 C28 H28A 119.5 . . ?
C30 C29 C28 119.8(3) . . ?
C30 C29 H29A 120.1 . . ?
C28 C29 H29A 120.1 . . ?
C29 C30 C31 120.1(3) . . ?
C29 C30 H30A 120.0 . . ?
C31 C30 H30A 120.0 . . ?
C30 C31 C32 120.3(3) . . ?
C30 C31 H31A 119.9 . . ?
C32 C31 H31A 119.9 . . ?
C27 C32 C31 120.0(3) . . ?
C27 C32 H32A 120.0 . . ?
C31 C32 H32A 120.0 . . ?
C34 C33 C38 118.5(3) . . ?
C34 C33 P3 120.6(2) . . ?
C38 C33 P3 120.8(3) . . ?
C33 C34 C35 120.5(3) . . ?
C33 C34 H34A 119.7 . . ?
C35 C34 H34A 119.7 . . ?
C36 C35 C34 120.1(4) . . ?
C36 C35 H35A 119.9 . . ?
C34 C35 H35A 119.9 . . ?
C35 C36 C37 120.1(3) . . ?
C35 C36 H36A 119.9 . . ?
C37 C36 H36A 119.9 . . ?
C38 C37 C36 119.9(4) . . ?
C38 C37 H37A 120.1 . . ?
C36 C37 H37A 120.1 . . ?
C37 C38 C33 120.9(4) . . ?
C37 C38 H38A 119.6 . . ?
C33 C38 H38A 119.6 . . ?
C40 C39 C44 118.1(3) . . ?
C40 C39 P4 121.4(2) . . ?
C44 C39 P4 120.2(2) . . ?
C41 C40 C39 121.4(3) . . ?
C41 C40 H40A 119.3 . . ?
C39 C40 H40A 119.3 . . ?
C42 C41 C40 119.9(4) . . ?
C42 C41 H41A 120.0 . . ?
C40 C41 H41A 120.0 . . ?
C41 C42 C43 120.3(4) . . ?
C41 C42 H42A 119.8 . . ?
C43 C42 H42A 119.8 . . ?
C42 C43 C44 120.1(4) . . ?
C42 C43 H43A 120.0 . . ?
C44 C43 H43A 120.0 . . ?
C39 C44 C43 120.1(4) . . ?
C39 C44 H44A 120.0 . . ?
C43 C44 H44A 120.0 . . ?
C46 C45 C50 119.7(3) . . ?
C46 C45 P4 120.9(2) . . ?
C50 C45 P4 119.4(2) . . ?
C45 C46 C47 119.9(3) . . ?
C45 C46 H46A 120.1 . . ?
C47 C46 H46A 120.1 . . ?
C48 C47 C46 120.0(3) . . ?
C48 C47 H47A 120.0 . . ?
C46 C47 H47A 120.0 . . ?
C49 C48 C47 120.3(3) . . ?
C49 C48 H48A 119.8 . . ?
C47 C48 H48A 119.8 . . ?
C48 C49 C50 120.2(3) . . ?
C48 C49 H49A 119.9 . . ?
C50 C49 H49A 119.9 . . ?
C49 C50 C45 119.8(3) . . ?
C49 C50 H50A 120.1 . . ?
C45 C50 H50A 120.1 . . ?
O1 C51 C52 106.0(3) . . ?
O1 C51 H51A 110.5 . . ?
C52 C51 H51A 110.5 . . ?
O1 C51 H51B 110.5 . . ?
C52 C51 H51B 110.5 . . ?
H51A C51 H51B 108.7 . . ?
C51 C52 C53 102.4(3) . . ?
C51 C52 H52A 111.3 . . ?
C53 C52 H52A 111.3 . . ?
C51 C52 H52B 111.3 . . ?
C53 C52 H52B 111.3 . . ?
H52A C52 H52B 109.2 . . ?
C52 C53 C54 104.1(3) . . ?
C52 C53 H53A 110.9 . . ?
C54 C53 H53A 110.9 . . ?
C52 C53 H53B 110.9 . . ?
C54 C53 H53B 110.9 . . ?
H53A C53 H53B 109.0 . . ?
O1 C54 C53 106.2(3) . . ?
O1 C54 H54A 110.5 . . ?
C53 C54 H54A 110.5 . . ?
O1 C54 H54B 110.5 . . ?
C53 C54 H54B 110.5 . . ?
H54A C54 H54B 108.7 . . ?

loop_
_geom_bond_atom_site_label_1
_geom_bond_atom_site_label_2
_geom_bond_distance
_geom_bond_site_symmetry_2
_geom_bond_publ_flag
Ca1 O1 2.359(2) . ?
Ca1 C1 2.754(3) . ?
Ca1 B3 2.813(3) . ?
Ca1 B1 2.815(4) . ?
Ca1 B4 2.833(3) . ?
Ca1 B2 2.908(4) . ?
Ca1 P1 3.3028(9) . ?
Ca1 P2 3.3262(9) . ?
Ca1 H1B1 2.37(3) . ?
Ca1 H3B1 2.62(3) . ?
Ca1 H2B2 2.37(3) . ?
Ca1 H1B3 2.41(3) . ?
Ca1 H3B3 2.34(3) . ?
Ca1 H1B4 2.37(3) . ?
Ca1 H3B4 2.47(3) . ?
P1 C1 1.764(3) . ?
P1 C8 1.821(3) . ?
P1 C2 1.825(3) . ?
P1 B1 1.933(3) . ?
P2 C1 1.759(3) . ?
P2 C20 1.823(3) . ?
P2 C14 1.828(3) . ?
P2 B2 1.919(3) . ?
P3 C26 1.712(3) . ?
P3 C27 1.825(3) . ?
P3 C33 1.834(3) . ?
P3 B3 1.926(3) . ?
P4 C26 1.712(3) . ?
P4 C45 1.825(3) . ?
P4 C39 1.830(3) . ?
P4 B4 1.930(3) . ?
O1 C54 1.450(4) . ?
O1 C51 1.454(4) . ?
B1 H1B1 1.12(3) . ?
B1 H2B1 1.07(4) . ?
B1 H3B1 1.11(3) . ?
B2 H1B2 1.09(4) . ?
B2 H2B2 1.09(3) . ?
B2 H3B2 1.06(3) . ?
B3 H1B3 1.09(4) . ?
B3 H2B3 1.11(3) . ?
B3 H3B3 1.13(3) . ?
B4 H1B4 1.10(3) . ?
B4 H2B4 1.07(3) . ?
B4 H3B4 1.16(3) . ?
C1 H1 0.92(3) . ?
C2 C7 1.385(4) . ?
C2 C3 1.378(4) . ?
C3 C4 1.385(4) . ?
C3 H3A 0.9500 . ?
C4 C5 1.373(5) . ?
C4 H4A 0.9500 . ?
C5 C6 1.367(5) . ?
C5 H5A 0.9500 . ?
C6 C7 1.387(5) . ?
C6 H6A 0.9500 . ?
C7 H7A 0.9500 . ?
C8 C9 1.384(4) . ?
C8 C13 1.396(4) . ?
C9 C10 1.398(5) . ?
C9 H9A 0.9500 . ?
C10 C11 1.388(6) . ?
C10 H10A 0.9500 . ?
C11 C12 1.377(5) . ?
C11 H11A 0.9500 . ?
C12 C13 1.385(4) . ?
C12 H12A 0.9500 . ?
C13 H13A 0.9500 . ?
C14 C15 1.377(5) . ?
C14 C19 1.387(5) . ?
C15 C16 1.388(5) . ?
C15 H15A 0.9500 . ?
C16 C17 1.376(8) . ?
C16 H16A 0.9500 . ?
C17 C18 1.378(8) . ?
C17 H17A 0.9500 . ?
C18 C19 1.397(5) . ?
C18 H18A 0.9500 . ?
C19 H19A 0.9500 . ?
C20 C25 1.385(4) . ?
C20 C21 1.387(4) . ?
C21 C22 1.387(5) . ?
C21 H21A 0.9500 . ?
C22 C23 1.377(5) . ?
C22 H22A 0.9500 . ?
C23 C24 1.377(5) . ?
C23 H23A 0.9500 . ?
C24 C25 1.387(4) . ?
C24 H24A 0.9500 . ?
C25 H25A 0.9500 . ?
C26 H26 0.92(3) . ?
C27 C32 1.387(4) . ?
C27 C28 1.385(4) . ?
C28 C29 1.389(4) . ?
C28 H28A 0.9500 . ?
C29 C30 1.368(5) . ?
C29 H29A 0.9500 . ?
C30 C31 1.380(5) . ?
C30 H30A 0.9500 . ?
C31 C32 1.393(4) . ?
C31 H31A 0.9500 . ?
C32 H32A 0.9500 . ?
C33 C34 1.381(4) . ?
C33 C38 1.395(4) . ?
C34 C35 1.397(4) . ?
C34 H34A 0.9500 . ?
C35 C36 1.367(6) . ?
C35 H35A 0.9500 . ?
C36 C37 1.382(6) . ?
C36 H36A 0.9500 . ?
C37 C38 1.380(5) . ?
C37 H37A 0.9500 . ?
C38 H38A 0.9500 . ?
C39 C40 1.388(4) . ?
C39 C44 1.388(5) . ?
C40 C41 1.381(5) . ?
C40 H40A 0.9500 . ?
C41 C42 1.357(6) . ?
C41 H41A 0.9500 . ?
C42 C43 1.377(6) . ?
C42 H42A 0.9500 . ?
C43 C44 1.396(5) . ?
C43 H43A 0.9500 . ?
C44 H44A 0.9500 . ?
C45 C46 1.385(4) . ?
C45 C50 1.395(4) . ?
C46 C47 1.398(4) . ?
C46 H46A 0.9500 . ?
C47 C48 1.380(5) . ?
C47 H47A 0.9500 . ?
C48 C49 1.375(5) . ?
C48 H48A 0.9500 . ?
C49 C50 1.393(4) . ?
C49 H49A 0.9500 . ?
C50 H50A 0.9500 . ?
C51 C52 1.487(5) . ?
C51 H51A 0.9900 . ?
C51 H51B 0.9900 . ?
C52 C53 1.498(5) . ?
C52 H52A 0.9900 . ?
C52 H52B 0.9900 . ?
C53 C54 1.501(5) . ?
C53 H53A 0.9900 . ?
C53 H53B 0.9900 . ?
C54 H54A 0.9900 . ?
C54 H54B 0.9900 . ?
